data_7120984
loop_
_publ_author_name
'Tsao, Fu An'
'Stephan, Douglas W.'

_publ_section_title
;
 Synthesis and reactions of 4H-1,4-telluraborine.
;
_journal_issue 2
_journal_name_full 'Chemical communications (Cambridge, England)'
_journal_page_first 208
_journal_page_last 211
_journal_paper_doi 10.1039/c7cc08765a
_journal_volume 54
_journal_year 2017
_chemical_formula_sum 'C38 H30 B F13 O4 S Te'
_chemical_formula_weight 968.08
_space_group_IT_number 2
_space_group_name_Hall '-P 1'
_space_group_name_H-M_alt 'P -1'
_symmetry_cell_setting triclinic
_symmetry_space_group_name_Hall '-P 1'
_symmetry_space_group_name_H-M 'P -1'
_atom_sites_solution_hydrogens geom
_atom_sites_solution_primary direct
_atom_sites_solution_secondary difmap
_audit_creation_method SHELXL-97
_audit_update_record
;
2017-11-13 deposited with the CCDC.
2017-12-06 downloaded from the CCDC.
;
_cell_angle_alpha 70.801(6)
_cell_angle_beta 79.133(6)
_cell_angle_gamma 76.956(6)
_cell_formula_units_Z 2
_cell_length_a 12.1990(17)
_cell_length_b 13.1459(16)
_cell_length_c 13.2577(18)
_cell_measurement_reflns_used 9859
_cell_measurement_temperature 150(2)
_cell_measurement_theta_max 27.48
_cell_measurement_theta_min 2.66
_cell_volume 1940.9(5)
_computing_structure_refinement 'SHELXL-97 (Sheldrick, 2008)'
_computing_structure_solution 'SHELXS-97 (Sheldrick, 2008)'
_diffrn_ambient_temperature 150(2)
_diffrn_measured_fraction_theta_full 0.971
_diffrn_measured_fraction_theta_max 0.971
_diffrn_measurement_device_type 'Bruker APEX-II CCD'
_diffrn_measurement_method '\f and \w scans'
_diffrn_radiation_monochromator graphite
_diffrn_radiation_source 'fine-focus sealed tube'
_diffrn_radiation_type MoK\a
_diffrn_radiation_wavelength 0.71073
_diffrn_reflns_av_R_equivalents 0.0246
_diffrn_reflns_av_sigmaI/netI 0.0254
_diffrn_reflns_limit_h_max 15
_diffrn_reflns_limit_h_min -15
_diffrn_reflns_limit_k_max 17
_diffrn_reflns_limit_k_min -17
_diffrn_reflns_limit_l_max 17
_diffrn_reflns_limit_l_min -17
_diffrn_reflns_number 32354
_diffrn_reflns_theta_full 27.64
_diffrn_reflns_theta_max 27.64
_diffrn_reflns_theta_min 1.64
_exptl_absorpt_coefficient_mu 0.923
_exptl_absorpt_correction_T_max 0.7456
_exptl_absorpt_correction_T_min 0.7045
_exptl_absorpt_correction_type multi-scan
_exptl_absorpt_process_details sadabs
_exptl_crystal_colour colourless
_exptl_crystal_density_diffrn 1.657
_exptl_crystal_density_method 'not measured'
_exptl_crystal_description BLOCK
_exptl_crystal_F_000 960
_exptl_crystal_size_max 0.09
_exptl_crystal_size_mid 0.08
_exptl_crystal_size_min 0.02
_refine_diff_density_max 0.706
_refine_diff_density_min -0.580
_refine_diff_density_rms 0.111
_refine_ls_extinction_method none
_refine_ls_goodness_of_fit_ref 1.120
_refine_ls_hydrogen_treatment mixed
_refine_ls_matrix_type full
_refine_ls_number_parameters 523
_refine_ls_number_reflns 8774
_refine_ls_number_restraints 0
_refine_ls_restrained_S_all 1.120
_refine_ls_R_factor_all 0.0378
_refine_ls_R_factor_gt 0.0291
_refine_ls_shift/su_max 0.001
_refine_ls_shift/su_mean 0.000
_refine_ls_structure_factor_coef Fsqd
_refine_ls_weighting_details 'calc w=1/[\s^2^(Fo^2^)+(0.0480P)^2^+1.1886P] where P=(Fo^2^+2Fc^2^)/3'
_refine_ls_weighting_scheme calc
_refine_ls_wR_factor_gt 0.0762
_refine_ls_wR_factor_ref 0.0916
_reflns_number_gt 7675
_reflns_number_total 8774
_reflns_threshold_expression >2sigma(I)
_cod_data_source_file c7cc08765a2.cif
_cod_data_source_block jt066_0m_a
_cod_depositor_comments
;
The following automatic conversions were performed:

'_symmetry_cell_setting' value 'Triclinic' changed to 'triclinic'
according to
/home/data/users/saulius/crontab/automatic-downloads/rss-feeds/RSC/lib/dictionaries/cif_core.dic
dictionary named 'cif_core.dic' version 2.4.2 from 2011-04-26.

'_exptl_absorpt_correction_type' value 'MULTI-SCAN' changed to
'multi-scan' according to
/home/data/users/saulius/crontab/automatic-downloads/rss-feeds/RSC/lib/dictionaries/cif_core.dic
dictionary named 'cif_core.dic' version 2.4.2 from 2011-04-26.

Automatic conversion script
Id: cif_fix_values 4973 2017-02-22 13:04:09Z antanas 

2018-01-26
Z value and formula fixed to values more according to usual
chemical conventions.                 miguel

 Adding full bibliography for 7120984--7120985.cif.
;
_cod_original_cell_volume 1940.9(4)
_cod_original_sg_symbol_H-M P-1
_cod_original_formula_sum 'C19 H15 B0.50 F6.50 O2 S0.50 Te0.50'
_cod_original_formula_units_Z 4
_cod_original_formula_weight 484.04
_cod_database_code 7120984

loop_
_symmetry_equiv_pos_as_xyz
'x, y, z'
'-x, -y, -z'

loop_
_atom_site_label
_atom_site_type_symbol
_atom_site_fract_x
_atom_site_fract_y
_atom_site_fract_z
_atom_site_U_iso_or_equiv
_atom_site_adp_type
_atom_site_occupancy
_atom_site_symmetry_multiplicity
_atom_site_calc_flag
_atom_site_refinement_flags
Te1 Te 0.444384(14) 0.065020(13) 0.847131(13) 0.02638(6) Uani 1 1 d .
S1 S 0.29871(5) 0.38337(5) 0.43929(4) 0.02037(12) Uani 1 1 d .
F6 F 0.07001(13) 0.22313(14) 0.68191(13) 0.0349(4) Uani 1 1 d .
F10 F 0.36820(13) 0.02966(13) 0.49782(14) 0.0350(4) Uani 1 1 d .
F5 F 0.31152(13) 0.50995(12) 0.63583(12) 0.0308(3) Uani 1 1 d .
O2 O 0.26561(13) 0.34438(13) 0.55991(12) 0.0196(3) Uani 1 1 d .
F1 F 0.09747(14) 0.26591(14) 0.89974(14) 0.0412(4) Uani 1 1 d .
F8 F -0.00170(16) 0.10440(14) 0.40655(16) 0.0456(5) Uani 1 1 d .
F4 F 0.14340(16) 0.67756(13) 0.65085(16) 0.0461(4) Uani 1 1 d .
F9 F 0.22135(17) 0.01474(14) 0.37668(15) 0.0456(4) Uani 1 1 d .
O1 O 0.45913(13) 0.25382(13) 0.60454(13) 0.0203(3) Uani 1 1 d .
F12 F 0.13693(16) 0.54907(14) 0.44690(17) 0.0502(5) Uani 1 1 d .
F7 F -0.07703(13) 0.20823(15) 0.56094(16) 0.0457(4) Uani 1 1 d .
F11 F 0.07990(14) 0.40962(15) 0.43765(15) 0.0467(5) Uani 1 1 d .
F2 F -0.06495(15) 0.43563(19) 0.92113(19) 0.0606(6) Uani 1 1 d .
F13 F 0.16858(16) 0.50901(17) 0.29790(14) 0.0524(5) Uani 1 1 d .
O4 O 0.37816(16) 0.45587(15) 0.40938(14) 0.0299(4) Uani 1 1 d .
O3 O 0.31796(18) 0.29794(15) 0.39074(15) 0.0330(4) Uani 1 1 d .
F3 F -0.04385(16) 0.64283(17) 0.7954(2) 0.0629(6) Uani 1 1 d .
C17 C 0.2233(2) 0.12474(18) 0.59556(19) 0.0212(5) Uani 1 1 d .
C18 C 0.1094(2) 0.1709(2) 0.6070(2) 0.0247(5) Uani 1 1 d .
C1 C 0.3510(2) 0.2227(2) 0.8442(2) 0.0236(5) Uani 1 1 d .
C11 C 0.21092(19) 0.38135(19) 0.76603(18) 0.0205(5) Uani 1 1 d .
C2 C 0.30206(19) 0.28635(18) 0.75578(18) 0.0193(4) Uani 1 1 d .
C3 C 0.30434(19) 0.13590(19) 0.66221(19) 0.0205(5) Uani 1 1 d .
C29 C 0.5286(2) 0.3278(2) 0.6177(2) 0.0247(5) Uani 1 1 d .
H29A H 0.5193 0.3279 0.6935 0.030 Uiso 1 1 calc R
H29B H 0.5078 0.4036 0.5711 0.030 Uiso 1 1 calc R
C22 C 0.2580(2) 0.07299(19) 0.5166(2) 0.0258(5) Uani 1 1 d .
C12 C 0.1121(2) 0.3669(2) 0.8383(2) 0.0285(5) Uani 1 1 d .
C16 C 0.2175(2) 0.4881(2) 0.7048(2) 0.0240(5) Uani 1 1 d .
C32 C 0.5293(2) 0.1809(2) 0.5417(2) 0.0247(5) Uani 1 1 d .
H32A H 0.4888 0.1792 0.4844 0.030 Uiso 1 1 calc R
H32B H 0.5500 0.1053 0.5891 0.030 Uiso 1 1 calc R
C4 C 0.3490(2) 0.04667(19) 0.7370(2) 0.0227(5) Uani 1 1 d .
C13 C 0.0278(2) 0.4533(3) 0.8499(2) 0.0371(7) Uani 1 1 d .
C5 C 0.3420(2) 0.2538(2) 0.9438(2) 0.0310(6) Uani 1 1 d .
C30 C 0.6484(2) 0.2777(2) 0.5831(2) 0.0282(5) Uani 1 1 d .
H30A H 0.6808 0.2179 0.6435 0.034 Uiso 1 1 calc R
H30B H 0.6983 0.3334 0.5553 0.034 Uiso 1 1 calc R
C15 C 0.1328(2) 0.5758(2) 0.7134(2) 0.0313(6) Uani 1 1 d .
C23 C 0.3328(2) -0.0682(2) 0.7595(2) 0.0266(5) Uani 1 1 d .
C19 C 0.0333(2) 0.1644(2) 0.5447(2) 0.0303(6) Uani 1 1 d .
C31 C 0.6331(2) 0.2341(2) 0.4946(2) 0.0282(5) Uani 1 1 d .
H31A H 0.6197 0.2942 0.4273 0.034 Uiso 1 1 calc R
H31B H 0.7000 0.1800 0.4799 0.034 Uiso 1 1 calc R
C21 C 0.1837(2) 0.0661(2) 0.4527(2) 0.0300(6) Uani 1 1 d .
C20 C 0.0709(2) 0.1121(2) 0.4669(2) 0.0316(6) Uani 1 1 d .
C14 C 0.0384(2) 0.5584(2) 0.7866(3) 0.0381(7) Uani 1 1 d .
C33 C 0.1619(2) 0.4681(2) 0.4039(2) 0.0308(6) Uani 1 1 d .
C10 C 0.3645(3) 0.3562(3) 0.9351(3) 0.0398(7) Uani 1 1 d .
H10A H 0.3891 0.4024 0.8665 0.048 Uiso 1 1 calc R
C24 C 0.2242(3) -0.0947(2) 0.7908(3) 0.0385(7) Uani 1 1 d .
H24A H 0.1602 -0.0391 0.7954 0.046 Uiso 1 1 calc R
C28 C 0.4254(3) -0.1512(2) 0.7526(2) 0.0352(6) Uani 1 1 d .
H28A H 0.4997 -0.1344 0.7312 0.042 Uiso 1 1 calc R
B1 B 0.3310(2) 0.2545(2) 0.6464(2) 0.0180(5) Uani 1 1 d .
C27 C 0.4092(3) -0.2587(2) 0.7772(3) 0.0420(7) Uani 1 1 d .
H27A H 0.4725 -0.3149 0.7720 0.050 Uiso 1 1 calc R
C25 C 0.2101(3) -0.2027(3) 0.8151(3) 0.0484(8) Uani 1 1 d .
H25A H 0.1362 -0.2205 0.8364 0.058 Uiso 1 1 calc R
C26 C 0.3026(3) -0.2838(2) 0.8086(3) 0.0461(8) Uani 1 1 d .
H26A H 0.2923 -0.3574 0.8260 0.055 Uiso 1 1 calc R
C6 C 0.3098(3) 0.1860(3) 1.0454(2) 0.0472(8) Uani 1 1 d .
H6A H 0.2967 0.1149 1.0540 0.057 Uiso 1 1 calc R
C8 C 0.3173(4) 0.3259(5) 1.1246(3) 0.0732(15) Uani 1 1 d .
H8A H 0.3076 0.3506 1.1860 0.088 Uiso 1 1 calc R
C7 C 0.2969(3) 0.2239(5) 1.1353(3) 0.0743(15) Uani 1 1 d .
H7A H 0.2736 0.1782 1.2046 0.089 Uiso 1 1 calc R
C9 C 0.3514(3) 0.3911(4) 1.0253(3) 0.0614(11) Uani 1 1 d .
H9A H 0.3664 0.4613 1.0177 0.074 Uiso 1 1 calc R
C38 C 0.3336(5) 0.6480(5) 0.1104(5) 0.0966(18) Uani 1 1 d .
H38A H 0.4127 0.6190 0.0887 0.145 Uiso 1 1 calc R
H38B H 0.2840 0.6332 0.0686 0.145 Uiso 1 1 calc R
H38C H 0.3132 0.6126 0.1872 0.145 Uiso 1 1 calc R
C37 C 0.3203(5) 0.7619(6) 0.0912(7) 0.129(3) Uani 1 1 d .
H37A H 0.3457 0.7946 0.0139 0.155 Uiso 1 1 calc R
H37B H 0.3733 0.7742 0.1324 0.155 Uiso 1 1 calc R
C36 C 0.2123(6) 0.8214(7) 0.1156(9) 0.159(4) Uani 1 1 d .
H36A H 0.1709 0.8330 0.0542 0.191 Uiso 1 1 calc R
H36B H 0.1749 0.7698 0.1779 0.191 Uiso 1 1 calc R
C35 C 0.1865(6) 0.9174(6) 0.1379(8) 0.136(3) Uani 1 1 d .
H35A H 0.2424 0.9611 0.0892 0.163 Uiso 1 1 calc R
H35B H 0.2074 0.8994 0.2112 0.163 Uiso 1 1 calc R
C34 C 0.0846(5) 0.9919(6) 0.1372(9) 0.163(4) Uani 1 1 d .
H34A H 0.0939 1.0518 0.1616 0.244 Uiso 1 1 calc R
H34B H 0.0248 0.9547 0.1855 0.244 Uiso 1 1 calc R
H34C H 0.0636 1.0214 0.0639 0.244 Uiso 1 1 calc R

loop_
_atom_site_aniso_label
_atom_site_aniso_U_11
_atom_site_aniso_U_22
_atom_site_aniso_U_33
_atom_site_aniso_U_23
_atom_site_aniso_U_13
_atom_site_aniso_U_12
Te1 0.02718(10) 0.02351(9) 0.02607(9) -0.00290(6) -0.01096(6) -0.00021(6)
S1 0.0239(3) 0.0211(3) 0.0160(3) -0.0041(2) -0.0039(2) -0.0048(2)
F6 0.0235(7) 0.0461(9) 0.0369(9) -0.0197(8) 0.0004(6) -0.0019(7)
F10 0.0297(8) 0.0346(8) 0.0469(10) -0.0248(7) -0.0051(7) 0.0009(6)
F5 0.0326(8) 0.0236(7) 0.0327(8) -0.0074(6) 0.0041(6) -0.0061(6)
O2 0.0221(8) 0.0197(8) 0.0157(8) -0.0047(6) -0.0032(6) -0.0014(6)
F1 0.0311(9) 0.0439(10) 0.0388(9) -0.0022(8) 0.0060(7) -0.0108(7)
F8 0.0530(11) 0.0357(9) 0.0586(12) -0.0094(8) -0.0351(9) -0.0125(8)
F4 0.0510(11) 0.0231(8) 0.0598(12) -0.0120(8) -0.0099(9) 0.0045(7)
F9 0.0631(12) 0.0382(9) 0.0491(11) -0.0274(8) -0.0207(9) -0.0031(8)
O1 0.0181(8) 0.0201(8) 0.0266(8) -0.0120(7) -0.0006(6) -0.0054(6)
F12 0.0423(10) 0.0334(9) 0.0693(13) -0.0155(9) -0.0137(9) 0.0102(8)
F7 0.0211(8) 0.0544(11) 0.0613(12) -0.0150(9) -0.0134(8) -0.0031(7)
F11 0.0295(9) 0.0523(11) 0.0510(11) 0.0044(9) -0.0133(8) -0.0159(8)
F2 0.0257(9) 0.0773(15) 0.0699(14) -0.0265(12) 0.0170(9) -0.0040(9)
F13 0.0473(11) 0.0657(13) 0.0297(9) 0.0138(9) -0.0194(8) -0.0111(9)
O4 0.0301(9) 0.0319(9) 0.0266(9) -0.0024(8) -0.0044(7) -0.0122(8)
O3 0.0495(12) 0.0301(10) 0.0218(9) -0.0117(8) -0.0016(8) -0.0077(8)
F3 0.0343(10) 0.0543(12) 0.0971(18) -0.0384(12) -0.0032(10) 0.0177(9)
C17 0.0227(11) 0.0169(10) 0.0251(12) -0.0047(9) -0.0045(9) -0.0067(9)
C18 0.0230(12) 0.0239(12) 0.0275(12) -0.0063(10) -0.0037(10) -0.0062(9)
C1 0.0205(11) 0.0263(12) 0.0222(12) -0.0066(9) -0.0022(9) -0.0023(9)
C11 0.0197(11) 0.0259(12) 0.0176(11) -0.0089(9) -0.0046(9) -0.0016(9)
C2 0.0193(11) 0.0202(11) 0.0183(11) -0.0049(9) -0.0018(8) -0.0047(8)
C3 0.0173(10) 0.0222(11) 0.0234(11) -0.0082(9) -0.0018(9) -0.0050(8)
C29 0.0210(11) 0.0257(12) 0.0334(13) -0.0138(10) -0.0035(10) -0.0087(9)
C22 0.0277(12) 0.0183(11) 0.0336(13) -0.0082(10) -0.0082(10) -0.0041(9)
C12 0.0246(12) 0.0353(14) 0.0249(12) -0.0074(11) -0.0032(10) -0.0062(10)
C16 0.0241(12) 0.0263(12) 0.0233(12) -0.0103(10) -0.0048(9) -0.0021(9)
C32 0.0232(12) 0.0230(12) 0.0301(13) -0.0146(10) 0.0029(10) -0.0031(9)
C4 0.0210(11) 0.0208(11) 0.0259(12) -0.0049(9) -0.0032(9) -0.0056(9)
C13 0.0175(12) 0.0536(18) 0.0409(16) -0.0210(14) 0.0026(11) -0.0024(11)
C5 0.0246(12) 0.0464(16) 0.0191(12) -0.0122(11) -0.0069(10) 0.0069(11)
C30 0.0202(12) 0.0280(13) 0.0375(14) -0.0105(11) -0.0032(10) -0.0058(10)
C15 0.0328(14) 0.0266(13) 0.0378(15) -0.0142(11) -0.0114(11) 0.0011(10)
C23 0.0305(13) 0.0210(11) 0.0267(13) -0.0021(10) -0.0067(10) -0.0064(10)
C19 0.0232(12) 0.0270(13) 0.0399(15) -0.0033(11) -0.0102(11) -0.0075(10)
C31 0.0254(12) 0.0256(12) 0.0331(14) -0.0114(11) 0.0046(10) -0.0064(10)
C21 0.0432(15) 0.0204(12) 0.0324(14) -0.0103(10) -0.0104(12) -0.0090(11)
C20 0.0365(14) 0.0221(12) 0.0407(15) -0.0024(11) -0.0207(12) -0.0117(10)
C14 0.0253(13) 0.0390(16) 0.0526(18) -0.0247(14) -0.0092(12) 0.0094(11)
C33 0.0281(13) 0.0305(13) 0.0292(13) 0.0013(11) -0.0093(11) -0.0063(10)
C10 0.0383(16) 0.0538(18) 0.0350(15) -0.0270(14) -0.0154(13) 0.0061(13)
C24 0.0330(15) 0.0284(14) 0.0494(18) -0.0037(13) -0.0027(13) -0.0099(11)
C28 0.0369(15) 0.0240(13) 0.0427(16) -0.0053(12) -0.0115(12) -0.0028(11)
B1 0.0179(11) 0.0180(11) 0.0183(12) -0.0049(9) -0.0040(9) -0.0032(9)
C27 0.0549(19) 0.0222(13) 0.0467(18) -0.0065(12) -0.0171(15) 0.0008(12)
C25 0.0475(19) 0.0374(17) 0.059(2) -0.0006(15) -0.0095(16) -0.0237(14)
C26 0.069(2) 0.0228(14) 0.0488(19) -0.0014(13) -0.0217(17) -0.0143(14)
C6 0.0378(16) 0.067(2) 0.0243(14) -0.0064(14) -0.0052(12) 0.0066(15)
C8 0.057(2) 0.125(4) 0.045(2) -0.058(3) -0.0216(18) 0.032(3)
C7 0.050(2) 0.131(4) 0.0185(15) -0.018(2) -0.0068(14) 0.026(2)
C9 0.056(2) 0.087(3) 0.057(2) -0.053(2) -0.0284(18) 0.023(2)
C38 0.082(4) 0.120(5) 0.089(4) -0.009(3) -0.006(3) -0.058(3)
C37 0.087(4) 0.151(7) 0.202(8) -0.109(6) -0.040(5) -0.023(4)
C36 0.072(4) 0.199(8) 0.286(12) -0.180(9) -0.038(6) -0.008(5)
C35 0.117(6) 0.108(5) 0.208(9) -0.064(6) -0.077(6) 0.004(4)
C34 0.058(4) 0.136(6) 0.293(12) -0.076(7) 0.004(5) -0.016(4)

loop_
_atom_type_symbol
_atom_type_description
_atom_type_scat_dispersion_real
_atom_type_scat_dispersion_imag
_atom_type_scat_source
C C 0.0033 0.0016 'International Tables Vol C Tables 4.2.6.8 and 6.1.1.4'
H H 0.0000 0.0000 'International Tables Vol C Tables 4.2.6.8 and 6.1.1.4'
B B 0.0013 0.0007 'International Tables Vol C Tables 4.2.6.8 and 6.1.1.4'
F F 0.0171 0.0103 'International Tables Vol C Tables 4.2.6.8 and 6.1.1.4'
S S 0.1246 0.1234 'International Tables Vol C Tables 4.2.6.8 and 6.1.1.4'
O O 0.0106 0.0060 'International Tables Vol C Tables 4.2.6.8 and 6.1.1.4'
Te Te -0.5308 1.6751 'International Tables Vol C Tables 4.2.6.8 and 6.1.1.4'

loop_
_geom_angle_atom_site_label_1
_geom_angle_atom_site_label_2
_geom_angle_atom_site_label_3
_geom_angle
C1 Te1 C4 93.43(9)
O4 S1 O3 118.66(12)
O4 S1 O2 112.41(10)
O3 S1 O2 112.78(10)
O4 S1 C33 106.43(12)
O3 S1 C33 106.46(13)
O2 S1 C33 97.41(11)
S1 O2 B1 129.08(15)
C32 O1 C29 110.30(17)
C32 O1 B1 124.35(17)
C29 O1 B1 125.32(18)
C22 C17 C18 116.2(2)
C22 C17 C3 122.5(2)
C18 C17 C3 121.2(2)
F6 C18 C17 119.4(2)
F6 C18 C19 118.2(2)
C17 C18 C19 122.4(2)
C2 C1 C5 124.4(2)
C2 C1 Te1 119.57(18)
C5 C1 Te1 115.98(17)
C16 C11 C12 115.6(2)
C16 C11 C2 122.9(2)
C12 C11 C2 121.5(2)
C1 C2 C11 118.3(2)
C1 C2 B1 121.0(2)
C11 C2 B1 120.41(19)
C4 C3 C17 119.1(2)
C4 C3 B1 121.5(2)
C17 C3 B1 119.37(19)
O1 C29 C30 102.85(19)
O1 C29 H29A 111.2
C30 C29 H29A 111.2
O1 C29 H29B 111.2
C30 C29 H29B 111.2
H29A C29 H29B 109.1
F10 C22 C17 119.7(2)
F10 C22 C21 117.9(2)
C17 C22 C21 122.4(2)
F1 C12 C13 117.8(2)
F1 C12 C11 119.7(2)
C13 C12 C11 122.5(3)
F5 C16 C11 119.5(2)
F5 C16 C15 117.4(2)
C11 C16 C15 123.0(2)
O1 C32 C31 102.75(18)
O1 C32 H32A 111.2
C31 C32 H32A 111.2
O1 C32 H32B 111.2
C31 C32 H32B 111.2
H32A C32 H32B 109.1
C3 C4 C23 127.2(2)
C3 C4 Te1 119.34(17)
C23 C4 Te1 113.28(16)
F2 C13 C12 120.4(3)
F2 C13 C14 119.9(3)
C12 C13 C14 119.7(3)
C6 C5 C10 118.5(3)
C6 C5 C1 122.6(3)
C10 C5 C1 118.8(2)
C29 C30 C31 102.9(2)
C29 C30 H30A 111.2
C31 C30 H30A 111.2
C29 C30 H30B 111.2
C31 C30 H30B 111.2
H30A C30 H30B 109.1
F4 C15 C14 120.1(2)
F4 C15 C16 120.3(3)
C14 C15 C16 119.6(3)
C28 C23 C24 118.9(2)
C28 C23 C4 120.8(2)
C24 C23 C4 120.2(2)
F7 C19 C20 120.2(2)
F7 C19 C18 120.1(3)
C20 C19 C18 119.7(2)
C32 C31 C30 102.7(2)
C32 C31 H31A 111.2
C30 C31 H31A 111.2
C32 C31 H31B 111.2
C30 C31 H31B 111.2
H31A C31 H31B 109.1
F9 C21 C20 119.8(2)
F9 C21 C22 120.3(3)
C20 C21 C22 119.8(3)
F8 C20 C19 120.4(3)
F8 C20 C21 120.1(3)
C19 C20 C21 119.4(2)
F3 C14 C15 120.0(3)
F3 C14 C13 120.4(3)
C15 C14 C13 119.6(2)
F12 C33 F11 109.0(2)
F12 C33 F13 109.2(2)
F11 C33 F13 108.4(2)
F12 C33 S1 110.41(18)
F11 C33 S1 111.12(18)
F13 C33 S1 108.7(2)
C9 C10 C5 120.9(3)
C9 C10 H10A 119.6
C5 C10 H10A 119.6
C25 C24 C23 120.0(3)
C25 C24 H24A 120.0
C23 C24 H24A 120.0
C27 C28 C23 120.1(3)
C27 C28 H28A 119.9
C23 C28 H28A 119.9
O2 B1 O1 106.21(17)
O2 B1 C2 108.84(18)
O1 B1 C2 109.50(18)
O2 B1 C3 111.89(18)
O1 B1 C3 108.20(18)
C2 B1 C3 112.02(19)
C26 C27 C28 120.4(3)
C26 C27 H27A 119.8
C28 C27 H27A 119.8
C26 C25 C24 120.4(3)
C26 C25 H25A 119.8
C24 C25 H25A 119.8
C27 C26 C25 120.3(3)
C27 C26 H26A 119.9
C25 C26 H26A 119.9
C5 C6 C7 119.3(4)
C5 C6 H6A 120.4
C7 C6 H6A 120.4
C9 C8 C7 119.4(4)
C9 C8 H8A 120.3
C7 C8 H8A 120.3
C8 C7 C6 121.2(4)
C8 C7 H7A 119.4
C6 C7 H7A 119.4
C8 C9 C10 120.7(4)
C8 C9 H9A 119.7
C10 C9 H9A 119.7
C37 C38 H38A 109.5
C37 C38 H38B 109.5
H38A C38 H38B 109.5
C37 C38 H38C 109.5
H38A C38 H38C 109.5
H38B C38 H38C 109.5
C38 C37 C36 119.3(7)
C38 C37 H37A 107.5
C36 C37 H37A 107.5
C38 C37 H37B 107.5
C36 C37 H37B 107.5
H37A C37 H37B 107.0
C35 C36 C37 128.6(6)
C35 C36 H36A 105.1
C37 C36 H36A 105.1
C35 C36 H36B 105.1
C37 C36 H36B 105.1
H36A C36 H36B 105.9
C36 C35 C34 130.6(7)
C36 C35 H35A 104.6
C34 C35 H35A 104.6
C36 C35 H35B 104.6
C34 C35 H35B 104.6
H35A C35 H35B 105.7
C35 C34 H34A 109.5
C35 C34 H34B 109.5
H34A C34 H34B 109.5
C35 C34 H34C 109.5
H34A C34 H34C 109.5
H34B C34 H34C 109.5

loop_
_geom_bond_atom_site_label_1
_geom_bond_atom_site_label_2
_geom_bond_distance
Te1 C1 2.120(2)
Te1 C4 2.131(2)
S1 O4 1.4243(18)
S1 O3 1.4248(19)
S1 O2 1.5146(16)
S1 C33 1.832(3)
F6 C18 1.344(3)
F10 C22 1.347(3)
F5 C16 1.348(3)
O2 B1 1.541(3)
F1 C12 1.341(3)
F8 C20 1.341(3)
F4 C15 1.342(3)
F9 C21 1.347(3)
O1 C32 1.494(3)
O1 C29 1.494(3)
O1 B1 1.556(3)
F12 C33 1.318(3)
F7 C19 1.346(3)
F11 C33 1.321(3)
F2 C13 1.341(3)
F13 C33 1.323(3)
F3 C14 1.338(3)
C17 C22 1.382(4)
C17 C18 1.386(3)
C17 C3 1.503(3)
C18 C19 1.388(4)
C1 C2 1.351(3)
C1 C5 1.484(4)
C11 C16 1.382(3)
C11 C12 1.398(3)
C11 C2 1.497(3)
C2 B1 1.594(3)
C3 C4 1.344(3)
C3 B1 1.603(3)
C29 C30 1.514(3)
C29 H29A 0.9900
C29 H29B 0.9900
C22 C21 1.387(4)
C12 C13 1.378(4)
C16 C15 1.383(4)
C32 C31 1.516(3)
C32 H32A 0.9900
C32 H32B 0.9900
C4 C23 1.491(3)
C13 C14 1.381(4)
C5 C6 1.390(4)
C5 C10 1.397(4)
C30 C31 1.521(4)
C30 H30A 0.9900
C30 H30B 0.9900
C15 C14 1.369(4)
C23 C28 1.395(4)
C23 C24 1.398(4)
C19 C20 1.375(4)
C31 H31A 0.9900
C31 H31B 0.9900
C21 C20 1.377(4)
C10 C9 1.387(4)
C10 H10A 0.9500
C24 C25 1.391(4)
C24 H24A 0.9500
C28 C27 1.394(4)
C28 H28A 0.9500
C27 C26 1.368(5)
C27 H27A 0.9500
C25 C26 1.379(5)
C25 H25A 0.9500
C26 H26A 0.9500
C6 C7 1.405(6)
C6 H6A 0.9500
C8 C9 1.361(7)
C8 C7 1.376(7)
C8 H8A 0.9500
C7 H7A 0.9500
C9 H9A 0.9500
C38 C37 1.410(8)
C38 H38A 0.9800
C38 H38B 0.9800
C38 H38C 0.9800
C37 C36 1.412(9)
C37 H37A 0.9900
C37 H37B 0.9900
C36 C35 1.345(9)
C36 H36A 0.9900
C36 H36B 0.9900
C35 C34 1.398(9)
C35 H35A 0.9900
C35 H35B 0.9900
C34 H34A 0.9800
C34 H34B 0.9800
C34 H34C 0.9800
